data_7061012
loop_
_publ_author_name
'Kuzman, Dino'
'Damjanovi\'c, Vladimir'
'Stilinovi\'c, Vladimir'
'Cindri\'c, Marina'
'Vrdoljak, Vi\<snja'

_publ_section_title
;
 The role of mono- and dicarboxylic acids in the building of oxomolybdates
 containing {MoO4}, {Mo2O5}, {Mo2O6}, {Mo3O8}, {Mo5O17}, {Mo5O18},
 {Mo8O26}, and {SiMo12O40} units
;
_journal_issue 42
_journal_name_full 'New Journal of Chemistry'
_journal_page_first 19764
_journal_page_last 19774
_journal_paper_doi 10.1039/D1NJ03280A
_journal_volume 45
_journal_year 2021
_chemical_formula_moiety 'Mo8 O26, 4(C2 H12 Co N4 O4), 12(H2 O)'
_chemical_formula_sum 'C8 H72 Co4 Mo8 N16 O54'
_chemical_formula_weight 2260.05
_space_group_crystal_system triclinic
_space_group_IT_number 2
_space_group_name_Hall '-P 1'
_space_group_name_H-M_alt 'P -1'
_atom_sites_solution_hydrogens mixed
_audit_creation_date 2021-09-09
_audit_creation_method
;
Olex2 1.2
(compiled 2018.05.29 svn.r3508 for OlexSys, GUI svn.r5506)
;
_audit_update_record
;
2021-09-14 deposited with the CCDC.	2021-09-27 downloaded from the CCDC.
;
_cell_angle_alpha 93.0160(10)
_cell_angle_beta 107.3180(10)
_cell_angle_gamma 103.2230(10)
_cell_formula_units_Z 1
_cell_length_a 8.51130(10)
_cell_length_b 13.7625(2)
_cell_length_c 13.9561(2)
_cell_measurement_reflns_used 29528
_cell_measurement_temperature 169.98(10)
_cell_measurement_theta_max 76.9400
_cell_measurement_theta_min 4.3940
_cell_volume 1506.42(4)
_computing_cell_refinement 'CrysAlisPro 1.171.41.92a (Rigaku OD, 2020)'
_computing_data_collection 'CrysAlisPro 1.171.41.92a (Rigaku OD, 2020)'
_computing_data_reduction 'CrysAlisPro 1.171.41.92a (Rigaku OD, 2020)'
_computing_molecular_graphics 'Olex2 (Dolomanov et al., 2009)'
_computing_publication_material 'Olex2 (Dolomanov et al., 2009)'
_computing_structure_refinement 'ShelXL (Sheldrick, 2015)'
_computing_structure_solution 'SHELXT 2018/2 (Sheldrick, 2018)'
_diffrn_ambient_environment N~2~
_diffrn_ambient_temperature 169.98(10)
_diffrn_detector 'Hybrid Pixel Array Detector'
_diffrn_detector_area_resol_mean 10.0000
_diffrn_detector_type HyPix
_diffrn_measured_fraction_theta_full 0.998
_diffrn_measured_fraction_theta_max 0.940
_diffrn_measurement_details
;
List of Runs (angles in degrees, time in seconds):

  # Type    Start    End  Width  t~exp~   \w     \q     \k     \f   Frames
#--------------------------------------------------------------------------
  1  \w     27.00  53.00   0.50    0.05    --   48.02  77.00   0.00   52
  2  \w     26.00  53.00   0.50    0.05    --   48.02  77.00  60.00   54
  3  \w     25.00  51.00   0.50    0.05    --   48.02  77.00 120.00   52
  4  \w     59.00  85.00   0.50    0.05    --   48.02  77.00 120.00   52
  5  \w     39.00  89.00   0.50    0.12    --  107.54 -99.00 120.00  100
  6  \w     37.00  81.00   0.50    0.12    --  107.54-125.00  60.00   88
  7  \w     86.00 111.00   0.50    0.12    --  107.54-125.00  60.00   50
  8  \w     43.00 111.00   0.50    0.12    --  107.54-125.00  30.00  136
  9  \w     38.00  63.00   0.50    0.12    --  107.54-125.00   0.00   50
 10  \w     72.00  98.00   0.50    0.12    --  107.54-125.00   0.00   52
 11  \w     35.00 108.00   0.50    0.12    --  107.54-111.00-103.00  146
 12  \w     35.00  68.00   0.50    0.12    --  107.54 -99.00-180.00   66
 13  \w     76.00 102.00   0.50    0.12    --  107.54 -99.00-180.00   52
 14  \w     68.00  93.00   0.50    0.12    --  107.54 -99.00-120.00   50
 15  \w     26.00  88.00   0.50    0.05    --   48.02-111.00-103.00  124
 16  \w     45.00  96.00   0.50    0.12    --  107.54 -99.00  60.00  102
 17  \w     35.00 105.00   0.50    0.12    --  107.54 -99.00  90.00  140
 18  \w     54.00 104.00   0.50    0.12    --  107.54 -99.00 150.00  100
 19  \w     40.00  65.00   0.50    0.12    --  107.54 -57.00 -60.00   50
 20  \w     36.00  66.00   0.50    0.12    --  107.54 -57.00-120.00   60
 21  \w     43.00 101.00   0.50    0.12    --  107.54 -77.00-120.00  116
 22  \w     -5.00  61.00   0.50    0.05    --   48.02 -57.00-120.00  132
 23  \w     39.00  66.00   0.50    0.12    --  107.54 -57.00  90.00   54
 24  \w     40.00  65.00   0.50    0.12    --  107.54 -57.00 150.00   50
 25  \w    124.00 150.00   0.50    0.12    --  107.54 111.00 -10.00   52
 26  \w     35.00  60.00   0.50    0.05    --   58.00  77.00 124.96   50
 27  \w     77.00 103.00   0.50    0.05    --   58.00  77.00 124.96   52
 28  \w     36.00  62.00   0.50    0.05    --   58.00  76.00  12.77   52
 29  \w     36.00  62.00   0.50    0.05    --   58.00  76.00 -17.42   52
 30  \w     32.00  57.00   0.50    0.05    --   54.00  76.00 -41.76   50
 31  \w     33.00  64.00   0.50    0.05    --   54.00  75.00-112.81   62
 32  \w     44.00  74.00   0.50    0.05    --   66.00  76.00 -54.28   60
 33  \w     52.00  94.00   0.50    0.05    --   74.00  75.00 -35.05   84
 34  \w     97.00 128.00   0.50    0.05    --   58.00  76.00 -17.42   62
 35  \w     41.00  70.00   0.50    0.05    --   62.00  72.00-174.07   58
 36  \w     40.00  66.00   0.50    0.05    --   62.00  75.00  76.30   52
 37  \w     48.00  74.00   0.50    0.05    --   70.00  76.00 124.01   52
 38  \w     33.00  59.00   0.50    0.05    --   54.00  75.00 167.12   52
 39  \w     46.00  76.00   0.50    0.05    --   66.00  71.00 178.21   60
 40  \w     88.00 139.00   0.50    0.05    --   66.00  71.00 178.21  102
 41  \w     35.00  65.00   0.50    0.05    --   54.00  71.00 -84.49   60
 42  \w     43.00  88.00   0.50    0.05    --   62.00  71.00-145.79   90
 43  \w     42.00  79.00   0.50    0.05    --   62.00  70.00 108.40   74
 44  \w     12.00  38.00   0.50    0.05    --   38.00  86.00  79.54   52
 45  \w     -1.00  26.00   0.50    0.05    --   30.00  97.00 116.96   54
 46  \w    -40.00 -11.00   0.50    0.05    --    6.00 123.00  56.08   58
 47  \w    -12.00  16.00   0.50    0.05    --   22.00 100.00  -9.88   56
 48  \w     13.00  38.00   0.50    0.05    --   42.00  90.00 -96.48   50
 49  \w     15.00  40.00   0.50    0.05    --   42.00  87.00-164.89   50
 50  \w    -16.00  22.00   0.50    0.05    --   14.00  96.00-117.33   76
 51  \w    -58.00 -13.00   0.50    0.05    --  -48.02 111.00 -10.00   90
 52  \w    -85.00 -20.00   0.50    0.12    --  -91.75 125.00 -90.00  130
 53  \w    -74.00 -49.00   0.50    0.12    --  -91.75 111.00 -10.00   50
 54  \w    -87.00 -35.00   0.50    0.05    --  -48.02 -19.00-120.00  104
 55  \w    -79.00 -41.00   0.50    0.05    --  -48.02 -19.00  30.00   76
 56  \w   -121.00 -85.00   0.50    0.05    --  -48.02 -19.00  30.00   72
 57  \w   -138.00 -73.00   0.50    0.12    --  -91.75 -77.00 120.00  130
 58  \w   -152.00 -69.00   0.50    0.12    --  -91.75 -77.00  30.00  166
 59  \w   -162.00-122.00   0.50    0.12    --  -91.75 -77.00   0.00   80
 60  \w   -124.00 -69.00   0.50    0.12    --  -91.75 -77.00-120.00  110
 61  \w   -140.00 -69.00   0.50    0.12    --  -91.75 -77.00 -11.10  142
 62  \w   -106.00 -69.00   0.50    0.12    --  -91.75 -77.00   0.00   74
 63  \w   -106.00 -70.00   0.50    0.12    --  -91.75 -77.00 -30.00   72
 64  \w   -162.00 -69.00   0.50    0.12    --  -91.75 -77.00 -60.00  186
 65  \w   -142.00-116.00   0.50    0.12    --  -91.75 -77.00 -30.00   52
 66  \w   -157.00 -65.00   0.50    0.12    --  -86.00 -75.00-103.25  184
 67  \w    -78.00 -52.00   0.50    0.12    --  -74.00 -75.00  42.05   52
 68  \w    -85.00 -60.00   0.50    0.12    --  -82.00 -75.00 150.74   50
 69  \w    -94.00 -69.00   0.50    0.12    --  -91.75 -77.00 150.00   50
 70  \w    -84.00 -58.00   0.50    0.12    --  -78.00 -74.00 176.35   52
 71  \w   -162.00-121.00   0.50    0.12    --  -91.75 -77.00 150.00   82
 72  \w   -152.00-127.00   0.50    0.12    --  -91.75 -74.00  59.39   50
 73  \w   -117.00 -70.00   0.50    0.12    --  -91.75 -74.00  59.39   94
 74  \w   -162.00 -70.00   0.50    0.12    --  -91.75 -74.00 161.34  184
 75  \w    -65.00 -40.00   0.50    0.05    --  -62.00 -75.00   2.90   50
 76  \w    -88.00 -62.00   0.50    0.12    --  -82.00 -73.00 118.52   52
 77  \w    -89.00 -64.00   0.50    0.12    --  -86.00 -74.00-124.61   50
 78  \w    -78.00 -53.00   0.50    0.12    --  -74.00 -73.00-101.86   50
 79  \w    -91.00 -61.00   0.50    0.12    --  -82.00 -74.00-159.08   60
 80  \w   -100.00 -64.00   0.50    0.12    --  -86.00 -75.00-166.36   72
 81  \w   -141.00 -71.00   0.50    0.12    --  -91.75 -74.00-173.08  140
 82  \w   -144.00-118.00   0.50    0.12    --  -74.00 -73.00-101.86   52
 83  \w   -162.00-101.00   0.50    0.12    --  -91.75 -72.00 -52.06  122
 84  \w    -97.00 -72.00   0.50    0.12    --  -91.75 -72.00 -52.06   50
 85  \w    -98.00 -73.00   0.50    0.12    --  -91.75 -71.00 -79.56   50
 86  \w   -158.00-133.00   0.50    0.12    --  -91.75 -71.00 -79.56   50
 87  \w    -81.00 -49.00   0.50    0.12    --  -70.00 -72.00 -33.28   64
 88  \w    -84.00 -58.00   0.50    0.12    --  -78.00 -71.00  -5.20   52
 89  \w   -163.00 -71.00   0.50    0.12    --  -91.75 -71.00 102.22  184
 90  \w   -163.00-126.00   0.50    0.12    --  -91.75 -70.00  69.28   74
 91  \w   -146.00-119.00   0.50    0.12    --  -91.75 -72.00 124.04   54
 92  \w   -101.00 -74.00   0.50    0.12    --  -91.75 -72.00 124.04   54
 93  \w    -78.00 -50.00   0.50    0.12    --  -70.00 -70.00 178.21   56
 94  \w   -107.00 -72.00   0.50    0.12    --  -91.75 -70.00  69.28   70
 95  \w    -76.00 -50.00   0.50    0.12    --  -70.00 -69.00  58.57   52
 96  \w   -159.00 -72.00   0.50    0.12    --  -91.75 -69.00  39.61  174
 97  \w   -163.00-125.00   0.50    0.12    --  -91.75 -68.00  90.89   76
 98  \w   -119.00 -73.00   0.50    0.12    --  -91.75 -68.00  90.89   92
 99  \w    -91.00 -65.00   0.50    0.12    --  -82.00 -66.00  64.43   52
100  \w   -155.00 -74.00   0.50    0.12    --  -91.75 -69.00 -95.63  162
101  \w    -90.00 -65.00   0.50    0.12    --  -82.00 -66.00-152.30   50
102  \w    -81.00 -56.00   0.50    0.12    --  -74.00 -65.00-130.65   50
103  \w   -106.00 -55.00   0.50    0.12    --  -74.00 -68.00-138.07  102
104  \w   -144.00-118.00   0.50    0.12    --  -74.00 -65.00-130.65   52
105  \w   -162.00-125.00   0.50    0.12    --  -91.75 -63.00-156.39   74
106  \w   -163.00-117.00   0.50    0.12    --  -91.75 -57.00-150.00   92
107  \w   -117.00 -79.00   0.50    0.12    --  -91.75 -63.00-156.39   76
108  \w    -95.00 -61.00   0.50    0.12    --  -78.00 -63.00 -92.69   68
109  \w    -90.00 -64.00   0.50    0.12    --  -82.00 -64.00 -25.92   52
110  \w    -84.00 -59.00   0.50    0.12    --  -74.00 -62.00   3.80   50
111  \w   -146.00-121.00   0.50    0.12    --  -91.75-111.00-103.00   50
;
_diffrn_measurement_device 'four-circle diffractometer'
_diffrn_measurement_device_type 'XtaLAB Synergy, Dualflex, HyPix'
_diffrn_measurement_method '\w scans'
_diffrn_orient_matrix_type 'CrysAlisPro convention (1999,Acta A55,543-557)'
_diffrn_orient_matrix_UB_11 -0.0670216000
_diffrn_orient_matrix_UB_12 0.0622156000
_diffrn_orient_matrix_UB_13 0.0664468000
_diffrn_orient_matrix_UB_21 -0.1357343000
_diffrn_orient_matrix_UB_22 -0.0950630000
_diffrn_orient_matrix_UB_23 0.0015603000
_diffrn_orient_matrix_UB_31 0.1247377000
_diffrn_orient_matrix_UB_32 -0.0232650000
_diffrn_orient_matrix_UB_33 0.0958208000
_diffrn_radiation_monochromator mirror
_diffrn_radiation_probe x-ray
_diffrn_radiation_type CuK\a
_diffrn_radiation_wavelength 1.54184
_diffrn_reflns_av_R_equivalents 0.1427
_diffrn_reflns_av_unetI/netI 0.0549
_diffrn_reflns_Laue_measured_fraction_full 0.998
_diffrn_reflns_Laue_measured_fraction_max 0.940
_diffrn_reflns_limit_h_max 10
_diffrn_reflns_limit_h_min -10
_diffrn_reflns_limit_k_max 16
_diffrn_reflns_limit_k_min -17
_diffrn_reflns_limit_l_max 17
_diffrn_reflns_limit_l_min -16
_diffrn_reflns_number 45721
_diffrn_reflns_point_group_measured_fraction_full 0.998
_diffrn_reflns_point_group_measured_fraction_max 0.940
_diffrn_reflns_theta_full 67.684
_diffrn_reflns_theta_max 77.244
_diffrn_reflns_theta_min 4.403
_diffrn_source 'micro-focus sealed X-ray tube'
_diffrn_source_type 'PhotonJet (Cu) X-ray Source'
_exptl_absorpt_coefficient_mu 22.726
_exptl_absorpt_correction_T_max 0.687
_exptl_absorpt_correction_T_min 0.010
_exptl_absorpt_correction_type gaussian
_exptl_absorpt_process_details
;
CrysAlisPro 1.171.41.92a (Rigaku Oxford Diffraction, 2020)
Numerical absorption correction based on gaussian integration over
a multifaceted crystal model
Empirical absorption correction using spherical harmonics,
implemented in SCALE3 ABSPACK scaling algorithm.
;
_exptl_crystal_colour pink
_exptl_crystal_colour_primary pink
_exptl_crystal_density_diffrn 2.491
_exptl_crystal_description plate
_exptl_crystal_F_000 1108
_exptl_crystal_size_max 0.453
_exptl_crystal_size_mid 0.277
_exptl_crystal_size_min 0.058
_refine_diff_density_max 2.752
_refine_diff_density_min -2.062
_refine_diff_density_rms 0.290
_refine_ls_extinction_coef 0.00091(14)
_refine_ls_extinction_expression Fc^*^=kFc[1+0.001xFc^2^\l^3^/sin(2\q)]^-1/4^
_refine_ls_extinction_method 'SHELXL-2018/3 (Sheldrick 2018)'
_refine_ls_goodness_of_fit_ref 1.067
_refine_ls_hydrogen_treatment constr
_refine_ls_matrix_type full
_refine_ls_number_parameters 427
_refine_ls_number_reflns 6014
_refine_ls_number_restraints 5
_refine_ls_restrained_S_all 1.068
_refine_ls_R_factor_all 0.0656
_refine_ls_R_factor_gt 0.0613
_refine_ls_shift/su_max 0.001
_refine_ls_shift/su_mean 0.000
_refine_ls_structure_factor_coef Fsqd
_refine_ls_weighting_details 'w=1/[\s^2^(Fo^2^)+(0.1348P)^2^+1.3294P] where P=(Fo^2^+2Fc^2^)/3'
_refine_ls_weighting_scheme calc
_refine_ls_wR_factor_gt 0.1710
_refine_ls_wR_factor_ref 0.1782
_reflns_Friedel_coverage 0.000
_reflns_number_gt 5424
_reflns_number_total 6014
_reflns_threshold_expression 'I > 2\s(I)'
_cod_data_source_file d1nj03280a2.cif
_cod_data_source_block 8
_cod_depositor_comments 'Adding full bibliography for 7061007--7061013.cif.'
_cod_database_code 7061012
_shelx_shelxl_version_number 2018/3
_chemical_oxdiff_formula 'Mo8 Co4 C8 N16 O52'
_chemical_oxdiff_usercomment kapilara
_shelx_space_group_comment
;
The symmetry employed for this shelxl refinement is uniquely defined
by the following loop, which should always be used as a source of
symmetry information in preference to the above space-group names.
They are only intended as comments.
;
_shelx_estimated_absorpt_t_max 0.352
_shelx_estimated_absorpt_t_min 0.035
_diffrn_oxdiff_digest_frames
;
01391db3b9ec5e3dc1c8c3147682869fff08562085c
;
_reflns_odcompleteness_completeness 99.91
_reflns_odcompleteness_iscentric 1
_reflns_odcompleteness_theta 66.97
_olex2_refinement_description
;
1. Fixed Uiso
 At 1.2 times of:
  All N(H,H,H) groups
 At 1.5 times of:
  All O(H,H) groups
2. Restrained distances
 O6W-H5WB
 1.913 with sigma of 0.02
 O16-H6WB
 1.93 with sigma of 0.02
 O2W-H3WA
 1.915 with sigma of 0.1
 O21-H2WB
 2.047 with sigma of 0.02
 O4W-H3WB
 2.102 with sigma of 0.1
3. Uiso/Uaniso restraints and constraints
Uanis(O3W) = Uanis(O2W)
4.a Free rotating group:
 O1W(H1WA,H1WB), O6W(H6WA,H6WB), O4W(H4WA,H4WB), O2W(H2WA,H2WB), O5W(H5WA,
 H5WB), O3W(H3WA,H3WB)
4.b Idealised Me refined as rotating group:
 N4(H4A,H4B,H4C), N3(H3A,H3B,H3C), N1(H1A,H1B,H1C), N5(H5A,H5B,H5C), N8(H8A,
 H8B,H8C), N2(H2A,H2B,H2C), N7(H7A,H7B,H7C), N6(H6A,H6B,H6C)
;
_olex2_submission_special_instructions 'No special instructions were received'
_oxdiff_exptl_absorpt_empirical_details
;
Empirical correction (ABSPACK) includes:
- Absorption correction using spherical harmonics
- Frame scaling
;
_oxdiff_exptl_absorpt_empirical_full_max 5.073
_oxdiff_exptl_absorpt_empirical_full_min 0.443

loop_
_space_group_symop_operation_xyz
'x, y, z'
'-x, -y, -z'

loop_
_atom_site_label
_atom_site_type_symbol
_atom_site_fract_x
_atom_site_fract_y
_atom_site_fract_z
_atom_site_U_iso_or_equiv
_atom_site_adp_type
_atom_site_occupancy
_atom_site_site_symmetry_order
_atom_site_calc_flag
_atom_site_refinement_flags_posn
_atom_site_refinement_flags_adp
_atom_site_refinement_flags_occupancy
_atom_site_disorder_assembly
_atom_site_disorder_group
Mo2 Mo 0.69475(6) 0.97340(3) 0.49821(4) 0.01898(18) Uani 1 1 d . . . . .
Mo3 Mo 0.61062(6) 0.96760(3) 0.70711(4) 0.02082(18) Uani 1 1 d . . . . .
Mo1 Mo 0.34785(6) 0.80573(3) 0.38187(4) 0.02252(18) Uani 1 1 d . . . . .
Mo4 Mo 0.26007(6) 0.79654(3) 0.59313(4) 0.02450(18) Uani 1 1 d . . . . .
Co05 Co 0.28312(12) 0.42757(7) 0.31283(7) 0.0220(3) Uani 1 1 d . . . . .
Co06 Co -0.21254(11) -0.05088(6) 0.11527(7) 0.0202(2) Uani 1 1 d . . . . .
O7 O 0.7499(6) 1.0487(3) 0.6330(3) 0.0237(9) Uani 1 1 d . . . . .
O10 O 0.4717(5) 0.9092(3) 0.5371(3) 0.0188(8) Uani 1 1 d . . . . .
O11 O 0.3918(5) 0.8987(3) 0.7076(3) 0.0246(9) Uani 1 1 d . . . . .
O4 O 0.5323(5) 0.9142(3) 0.3648(3) 0.0229(9) Uani 1 1 d . . . . .
O15 O -0.0342(5) 0.0456(3) 0.0888(3) 0.0233(9) Uani 1 1 d . . . . .
O3 O 0.1792(5) 0.7689(3) 0.4476(4) 0.0263(9) Uani 1 1 d . . . . .
O14 O -0.3372(5) 0.0496(3) 0.0912(4) 0.0264(9) Uani 1 1 d . . . . .
O6 O 0.8286(5) 1.0642(3) 0.4558(3) 0.0260(9) Uani 1 1 d . . . . .
O19 O 0.5163(6) 0.4839(3) 0.3886(3) 0.0276(9) Uani 1 1 d . . . . .
O5 O 0.7984(6) 0.8834(3) 0.5292(3) 0.0248(9) Uani 1 1 d . . . . .
O16 O -0.3041(6) 0.2078(3) 0.0543(4) 0.0334(11) Uani 1 1 d D . . . .
O9 O 0.6837(6) 1.0447(3) 0.8207(3) 0.0267(9) Uani 1 1 d . . . . .
O17 O 0.0323(6) 0.2087(3) 0.0694(4) 0.0303(10) Uani 1 1 d . . . . .
O18 O 0.3097(6) 0.5380(3) 0.2368(4) 0.0291(9) Uani 1 1 d . . . . .
O8 O 0.7186(6) 0.8757(3) 0.7270(4) 0.0253(9) Uani 1 1 d . . . . .
O13 O 0.0845(6) 0.7484(4) 0.6266(4) 0.0383(12) Uani 1 1 d . . . . .
O1W O -0.1379(6) 0.8017(4) 0.3277(4) 0.0344(11) Uani 1 1 d . . . . .
H1WA H -0.202613 0.749996 0.342519 0.052 Uiso 1 1 d G . . . .
H1WB H -0.034895 0.801532 0.363312 0.052 Uiso 1 1 d G . . . .
O12 O 0.3811(6) 0.7124(3) 0.6193(4) 0.0319(10) Uani 1 1 d . . . . .
O21 O 0.7390(6) 0.6055(4) 0.3870(4) 0.0402(12) Uani 1 1 d D . . . .
O2 O 0.4621(6) 0.7201(3) 0.4195(4) 0.0291(10) Uani 1 1 d . . . . .
N4 N -0.1165(7) 0.0035(4) 0.2589(4) 0.0274(11) Uani 1 1 d . . . . .
H4A H -0.006048 0.038436 0.272526 0.033 Uiso 1 1 calc GR . . . .
H4B H -0.121593 -0.047977 0.297126 0.033 Uiso 1 1 calc GR . . . .
H4C H -0.177176 0.045301 0.273750 0.033 Uiso 1 1 calc GR . . . .
N3 N -0.0747(7) -0.1478(4) 0.1390(4) 0.0278(12) Uani 1 1 d . . . . .
H3A H -0.113478 -0.196503 0.084755 0.033 Uiso 1 1 calc GR . . . .
H3B H -0.081874 -0.176260 0.195417 0.033 Uiso 1 1 calc GR . . . .
H3C H 0.035764 -0.115799 0.147851 0.033 Uiso 1 1 calc GR . . . .
O1 O 0.2261(6) 0.7622(3) 0.2599(4) 0.0325(10) Uani 1 1 d . . . . .
N1 N -0.3102(7) -0.1053(4) -0.0282(4) 0.0241(11) Uani 1 1 d . . . . .
H1A H -0.392698 -0.074879 -0.059057 0.029 Uiso 1 1 calc GR . . . .
H1B H -0.356259 -0.172807 -0.034311 0.029 Uiso 1 1 calc GR . . . .
H1C H -0.227079 -0.093694 -0.057900 0.029 Uiso 1 1 calc GR . . . .
O20 O 0.5176(8) 0.6584(4) 0.2154(4) 0.0427(13) Uani 1 1 d . . . . .
O6W O -0.1828(7) 0.3653(4) -0.0448(5) 0.0496(14) Uani 1 1 d D . . . .
H6WA H -0.263991 0.351392 -0.102632 0.074 Uiso 1 1 d G . . . .
H6WB H -0.204123 0.313122 -0.013644 0.074 Uiso 1 1 d DG . . . .
N5 N 0.2196(7) 0.5077(4) 0.4082(5) 0.0316(12) Uani 1 1 d . . . . .
H5A H 0.141108 0.538911 0.373378 0.038 Uiso 1 1 calc GR . . . .
H5B H 0.313648 0.554726 0.448018 0.038 Uiso 1 1 calc GR . . . .
H5C H 0.174663 0.466694 0.447737 0.038 Uiso 1 1 calc GR . . . .
N8 N 0.2771(7) 0.3184(4) 0.3943(4) 0.0273(11) Uani 1 1 d . . . . .
H8A H 0.201968 0.261576 0.356169 0.033 Uiso 1 1 calc GR . . . .
H8B H 0.243791 0.334697 0.447922 0.033 Uiso 1 1 calc GR . . . .
H8C H 0.382635 0.307422 0.417230 0.033 Uiso 1 1 calc GR . . . .
N2 N -0.4012(7) -0.1397(4) 0.1442(5) 0.0280(11) Uani 1 1 d . . . . .
H2A H -0.453717 -0.191208 0.092842 0.034 Uiso 1 1 calc GR . . . .
H2B H -0.476944 -0.104497 0.150320 0.034 Uiso 1 1 calc GR . . . .
H2C H -0.361253 -0.164835 0.203094 0.034 Uiso 1 1 calc GR . . . .
N7 N 0.3478(7) 0.3489(4) 0.2178(4) 0.0276(11) Uani 1 1 d . . . . .
H7A H 0.294589 0.358767 0.153496 0.033 Uiso 1 1 calc GR . . . .
H7B H 0.316418 0.282412 0.224437 0.033 Uiso 1 1 calc GR . . . .
H7C H 0.462558 0.368617 0.231043 0.033 Uiso 1 1 calc GR . . . .
N6 N 0.0456(7) 0.3799(4) 0.2305(5) 0.0324(12) Uani 1 1 d . . . . .
H6A H 0.037874 0.345280 0.171223 0.039 Uiso 1 1 calc GR . . . .
H6B H 0.000073 0.433357 0.217423 0.039 Uiso 1 1 calc GR . . . .
H6C H -0.012362 0.338650 0.264411 0.039 Uiso 1 1 calc GR . . . .
O4W O 0.3932(9) 0.3353(5) -0.0312(5) 0.0512(15) Uani 1 1 d D . . . .
H4WA H 0.317270 0.361175 -0.017098 0.077 Uiso 1 1 d G . . . .
H4WB H 0.401439 0.358093 -0.087038 0.077 Uiso 1 1 d G . . . .
O2W O 0.9457(9) 0.5832(6) 0.2583(6) 0.0709(16) Uani 1 1 d D . . . .
H2WA H 1.037025 0.631754 0.268821 0.106 Uiso 1 1 d G . . . .
H2WB H 0.905033 0.596879 0.306212 0.106 Uiso 1 1 d DG . . . .
C1 C -0.2512(8) 0.1328(4) 0.0741(5) 0.0240(12) Uani 1 1 d . . . . .
C2 C -0.0683(8) 0.1316(4) 0.0765(5) 0.0245(12) Uani 1 1 d . . . . .
C4 C 0.5864(9) 0.5593(4) 0.3514(5) 0.0289(13) Uani 1 1 d . . . . .
C3 C 0.4653(9) 0.5889(4) 0.2604(5) 0.0324(15) Uani 1 1 d . . . . .
O5W O 0.1706(8) 0.4272(5) 0.0081(6) 0.0592(17) Uani 1 1 d . . . . .
H5WA H 0.180481 0.491576 0.017966 0.089 Uiso 1 1 d G . . . .
H5WB H 0.061445 0.400582 -0.016570 0.089 Uiso 1 1 d DG . . . .
O3W O 0.6417(9) 0.4381(6) 0.1577(6) 0.0709(16) Uani 1 1 d . . . . .
H3WA H 0.737485 0.484170 0.180840 0.106 Uiso 1 1 d DG . . . .
H3WB H 0.588241 0.456584 0.100969 0.106 Uiso 1 1 d DG . . . .

loop_
_atom_site_aniso_label
_atom_site_aniso_U_11
_atom_site_aniso_U_22
_atom_site_aniso_U_33
_atom_site_aniso_U_23
_atom_site_aniso_U_13
_atom_site_aniso_U_12
Mo2 0.0149(3) 0.0250(3) 0.0200(3) 0.00626(18) 0.0081(2) 0.00669(18)
Mo3 0.0182(3) 0.0275(3) 0.0198(3) 0.00747(18) 0.0083(2) 0.00784(19)
Mo1 0.0206(3) 0.0229(3) 0.0238(3) 0.00364(18) 0.0064(2) 0.00592(19)
Mo4 0.0173(3) 0.0294(3) 0.0293(3) 0.0118(2) 0.0103(2) 0.0054(2)
Co05 0.0195(5) 0.0246(4) 0.0231(5) 0.0068(4) 0.0078(4) 0.0056(3)
Co06 0.0166(5) 0.0257(4) 0.0211(5) 0.0052(3) 0.0084(4) 0.0069(3)
O7 0.023(2) 0.0275(19) 0.023(2) 0.0064(16) 0.0095(18) 0.0060(16)
O10 0.0140(19) 0.0239(17) 0.022(2) 0.0048(14) 0.0114(17) 0.0040(14)
O11 0.020(2) 0.033(2) 0.022(2) 0.0099(17) 0.0082(18) 0.0070(17)
O4 0.020(2) 0.032(2) 0.021(2) 0.0077(16) 0.0052(18) 0.0142(16)
O15 0.020(2) 0.0286(19) 0.023(2) 0.0052(15) 0.0088(18) 0.0072(16)
O3 0.017(2) 0.030(2) 0.030(2) 0.0099(17) 0.0064(18) 0.0029(16)
O14 0.022(2) 0.0271(19) 0.033(3) 0.0046(17) 0.013(2) 0.0068(16)
O6 0.018(2) 0.032(2) 0.028(2) 0.0084(17) 0.0080(19) 0.0072(16)
O19 0.026(2) 0.0313(19) 0.026(2) 0.0042(16) 0.0118(19) 0.0031(16)
O5 0.021(2) 0.034(2) 0.023(2) 0.0104(17) 0.0068(19) 0.0131(17)
O16 0.028(2) 0.028(2) 0.049(3) 0.0102(19) 0.015(2) 0.0133(17)
O9 0.027(2) 0.036(2) 0.022(2) 0.0095(17) 0.0084(19) 0.0139(17)
O17 0.024(2) 0.031(2) 0.035(3) 0.0055(18) 0.010(2) 0.0033(17)
O18 0.030(2) 0.029(2) 0.029(2) 0.0107(17) 0.008(2) 0.0107(17)
O8 0.022(2) 0.028(2) 0.029(2) 0.0088(17) 0.0098(19) 0.0098(16)
O13 0.019(2) 0.053(3) 0.047(3) 0.024(2) 0.015(2) 0.006(2)
O1W 0.022(2) 0.039(2) 0.039(3) 0.020(2) 0.004(2) 0.0057(18)
O12 0.027(2) 0.033(2) 0.035(3) 0.0149(19) 0.008(2) 0.0068(18)
O21 0.029(3) 0.038(2) 0.048(3) -0.003(2) 0.016(2) -0.0051(19)
O2 0.029(2) 0.029(2) 0.031(3) 0.0052(17) 0.010(2) 0.0099(18)
N4 0.024(3) 0.037(3) 0.024(3) 0.002(2) 0.009(2) 0.011(2)
N3 0.026(3) 0.031(3) 0.031(3) 0.005(2) 0.017(2) 0.006(2)
O1 0.031(2) 0.033(2) 0.030(3) 0.0006(18) 0.004(2) 0.0089(18)
N1 0.017(2) 0.035(3) 0.022(3) 0.004(2) 0.009(2) 0.0061(19)
O20 0.060(4) 0.030(2) 0.043(3) 0.010(2) 0.030(3) 0.003(2)
O6W 0.037(3) 0.045(3) 0.053(4) 0.019(2) -0.003(3) 0.005(2)
N5 0.025(3) 0.039(3) 0.032(3) 0.010(2) 0.007(2) 0.012(2)
N8 0.022(3) 0.031(2) 0.030(3) 0.012(2) 0.009(2) 0.009(2)
N2 0.022(3) 0.033(3) 0.032(3) 0.008(2) 0.012(2) 0.008(2)
N7 0.026(3) 0.033(2) 0.022(3) 0.006(2) 0.007(2) 0.004(2)
N6 0.029(3) 0.031(3) 0.038(3) 0.003(2) 0.014(3) 0.005(2)
O4W 0.067(4) 0.043(3) 0.055(4) 0.011(3) 0.030(3) 0.021(3)
O2W 0.047(3) 0.082(3) 0.074(4) -0.011(3) 0.025(3) -0.005(2)
C1 0.016(3) 0.031(3) 0.027(3) 0.004(2) 0.008(2) 0.007(2)
C2 0.019(3) 0.030(3) 0.024(3) 0.001(2) 0.007(2) 0.004(2)
C4 0.032(3) 0.026(3) 0.032(4) 0.002(2) 0.016(3) 0.005(2)
C3 0.041(4) 0.026(3) 0.036(4) 0.003(2) 0.025(3) 0.004(3)
O5W 0.047(3) 0.052(3) 0.085(5) -0.001(3) 0.033(4) 0.013(3)
O3W 0.047(3) 0.082(3) 0.074(4) -0.011(3) 0.025(3) -0.005(2)

loop_
_atom_type_symbol
_atom_type_description
_atom_type_scat_dispersion_real
_atom_type_scat_dispersion_imag
_atom_type_scat_source
C C 0.0181 0.0091 'International Tables Vol C Tables 4.2.6.8 and 6.1.1.4'
H H 0.0000 0.0000 'International Tables Vol C Tables 4.2.6.8 and 6.1.1.4'
Co Co -2.3653 3.6143 'International Tables Vol C Tables 4.2.6.8 and 6.1.1.4'
Mo Mo -0.0483 2.7339 'International Tables Vol C Tables 4.2.6.8 and 6.1.1.4'
N N 0.0311 0.0180 'International Tables Vol C Tables 4.2.6.8 and 6.1.1.4'
O O 0.0492 0.0322 'International Tables Vol C Tables 4.2.6.8 and 6.1.1.4'

loop_
_exptl_crystal_face_index_h
_exptl_crystal_face_index_k
_exptl_crystal_face_index_l
_exptl_crystal_face_perp_dist
0 -1 2 0.1447
0 1 -2 0.0987
-2 0 1 0.1530
4 -4 -6 0.1293
0 -9 0 0.0291
0 9 0 0.0291

loop_
_geom_angle_atom_site_label_1
_geom_angle_atom_site_label_2
_geom_angle_atom_site_label_3
_geom_angle
_geom_angle_site_symmetry_1
_geom_angle_site_symmetry_3
_geom_angle_publ_flag
Mo3 Mo2 Mo1 91.692(16) . . ?
O7 Mo2 Mo3 36.27(12) . . ?
O7 Mo2 Mo1 125.65(12) . . ?
O7 Mo2 O10 78.98(17) . . ?
O7 Mo2 O10 77.93(17) . 2_676 ?
O10 Mo2 Mo3 46.28(11) . . ?
O10 Mo2 Mo3 85.75(10) 2_676 . ?
O10 Mo2 Mo1 46.68(11) . . ?
O10 Mo2 Mo1 85.77(9) 2_676 . ?
O10 Mo2 O10 75.20(17) . 2_676 ?
O4 Mo2 Mo3 125.17(13) . . ?
O4 Mo2 Mo1 35.73(13) . . ?
O4 Mo2 O7 150.74(18) . . ?
O4 Mo2 O10 78.08(15) . 2_676 ?
O4 Mo2 O10 78.89(18) . . ?
O6 Mo2 Mo3 131.86(15) . . ?
O6 Mo2 Mo1 132.41(15) . . ?
O6 Mo2 O7 95.60(19) . . ?
O6 Mo2 O10 155.67(19) . . ?
O6 Mo2 O10 80.47(17) . 2_676 ?
O6 Mo2 O4 96.7(2) . . ?
O5 Mo2 Mo3 89.35(15) . . ?
O5 Mo2 Mo1 90.71(15) . . ?
O5 Mo2 O7 100.2(2) . . ?
O5 Mo2 O10 173.87(18) . 2_676 ?
O5 Mo2 O10 98.74(19) . . ?
O5 Mo2 O4 101.9(2) . . ?
O5 Mo2 O6 105.6(2) . . ?
O7 Mo3 Mo2 35.79(12) . . ?
O7 Mo3 O10 74.35(16) . . ?
O7 Mo3 O4 72.44(17) . 2_676 ?
O10 Mo3 Mo2 41.88(9) . . ?
O10 Mo3 O4 72.02(15) . 2_676 ?
O11 Mo3 Mo2 119.75(13) . . ?
O11 Mo3 O7 147.37(19) . . ?
O11 Mo3 O10 77.88(17) . . ?
O11 Mo3 O4 82.99(18) . 2_676 ?
O4 Mo3 Mo2 79.63(11) 2_676 . ?
O9 Mo3 Mo2 135.32(15) . . ?
O9 Mo3 O7 99.5(2) . . ?
O9 Mo3 O10 160.25(19) . . ?
O9 Mo3 O11 100.8(2) . . ?
O9 Mo3 O4 88.25(18) . 2_676 ?
O8 Mo3 Mo2 84.98(16) . . ?
O8 Mo3 O7 96.7(2) . . ?
O8 Mo3 O10 94.36(19) . . ?
O8 Mo3 O11 102.2(2) . . ?
O8 Mo3 O4 164.29(19) . 2_676 ?
O8 Mo3 O9 105.1(2) . . ?
O7 Mo1 Mo2 79.59(11) 2_676 . ?
O7 Mo1 O10 71.81(16) 2_676 . ?
O10 Mo1 Mo2 41.75(9) . . ?
O4 Mo1 Mo2 35.20(12) . . ?
O4 Mo1 O7 72.72(16) . 2_676 ?
O4 Mo1 O10 73.70(16) . . ?
O3 Mo1 Mo2 119.21(13) . . ?
O3 Mo1 O7 82.45(17) . 2_676 ?
O3 Mo1 O10 77.46(17) . . ?
O3 Mo1 O4 146.52(18) . . ?
O2 Mo1 Mo2 85.88(16) . . ?
O2 Mo1 O7 164.38(19) . 2_676 ?
O2 Mo1 O10 93.51(19) . . ?
O2 Mo1 O4 98.5(2) . . ?
O2 Mo1 O3 99.9(2) . . ?
O1 Mo1 Mo2 137.12(17) . . ?
O1 Mo1 O7 89.1(2) . 2_676 ?
O1 Mo1 O10 160.9(2) . . ?
O1 Mo1 O4 101.9(2) . . ?
O1 Mo1 O3 99.7(2) . . ?
O1 Mo1 O2 105.6(2) . . ?
O11 Mo4 O10 73.97(16) . . ?
O11 Mo4 O6 77.15(18) . 2_676 ?
O3 Mo4 O10 74.74(16) . . ?
O3 Mo4 O11 144.59(18) . . ?
O3 Mo4 O6 76.73(17) . 2_676 ?
O6 Mo4 O10 69.50(15) 2_676 . ?
O13 Mo4 O10 162.2(2) . . ?
O13 Mo4 O11 101.1(2) . . ?
O13 Mo4 O3 103.7(2) . . ?
O13 Mo4 O6 92.8(2) . 2_676 ?
O13 Mo4 O12 105.7(2) . . ?
O12 Mo4 O10 92.02(19) . . ?
O12 Mo4 O11 98.1(2) . . ?
O12 Mo4 O3 99.2(2) . . ?
O12 Mo4 O6 161.5(2) . 2_676 ?
O19 Co05 O18 85.4(2) . . ?
O19 Co05 N5 89.2(2) . . ?
O19 Co05 N8 89.9(2) . . ?
O19 Co05 N7 90.5(2) . . ?
O19 Co05 N6 175.4(2) . . ?
O18 Co05 N5 90.5(2) . . ?
O18 Co05 N8 175.1(2) . . ?
O18 Co05 N7 89.1(2) . . ?
O18 Co05 N6 90.1(2) . . ?
N8 Co05 N5 90.7(2) . . ?
N8 Co05 N7 89.7(2) . . ?
N8 Co05 N6 94.6(2) . . ?
N7 Co05 N5 179.5(2) . . ?
N6 Co05 N5 90.0(2) . . ?
N6 Co05 N7 90.3(2) . . ?
O15 Co06 N4 89.3(2) . . ?
O15 Co06 N3 91.1(2) . . ?
O15 Co06 N1 91.0(2) . . ?
O15 Co06 N2 175.3(2) . . ?
O14 Co06 O15 85.68(18) . . ?
O14 Co06 N4 90.0(2) . . ?
O14 Co06 N3 176.8(2) . . ?
O14 Co06 N1 89.8(2) . . ?
O14 Co06 N2 89.9(2) . . ?
N3 Co06 N4 89.7(2) . . ?
N3 Co06 N1 90.6(2) . . ?
N1 Co06 N4 179.6(2) . . ?
N2 Co06 N4 89.1(2) . . ?
N2 Co06 N3 93.3(2) . . ?
N2 Co06 N1 90.5(2) . . ?
Mo2 O7 Mo3 107.94(19) . . ?
Mo2 O7 Mo1 110.2(2) . 2_676 ?
Mo3 O7 Mo1 103.31(18) . 2_676 ?
Mo2 O10 Mo2 104.80(17) . 2_676 ?
Mo2 O10 Mo3 91.84(14) . . ?
Mo2 O10 Mo1 91.56(14) . . ?
Mo2 O10 Mo4 163.0(2) . . ?
Mo2 O10 Mo4 92.16(13) 2_676 . ?
Mo3 O10 Mo2 97.67(14) . 2_676 ?
Mo3 O10 Mo1 162.9(2) . . ?
Mo3 O10 Mo4 86.09(13) . . ?
Mo1 O10 Mo2 97.61(16) . 2_676 ?
Mo1 O10 Mo4 85.79(12) . . ?
Mo3 O11 Mo4 116.0(2) . . ?
Mo2 O4 Mo3 109.62(18) . 2_676 ?
Mo2 O4 Mo1 109.1(2) . . ?
Mo1 O4 Mo3 103.31(18) . 2_676 ?
C2 O15 Co06 112.7(4) . . ?
Mo1 O3 Mo4 115.8(2) . . ?
C1 O14 Co06 113.2(4) . . ?
Mo2 O6 Mo4 117.9(2) . 2_676 ?
C4 O19 Co05 112.6(4) . . ?
C3 O18 Co05 112.2(4) . . ?
H1WA O1W H1WB 104.5 . . ?
Co06 N4 H4A 109.5 . . ?
Co06 N4 H4B 109.5 . . ?
Co06 N4 H4C 109.5 . . ?
H4A N4 H4B 109.5 . . ?
H4A N4 H4C 109.5 . . ?
H4B N4 H4C 109.5 . . ?
Co06 N3 H3A 109.5 . . ?
Co06 N3 H3B 109.5 . . ?
Co06 N3 H3C 109.5 . . ?
H3A N3 H3B 109.5 . . ?
H3A N3 H3C 109.5 . . ?
H3B N3 H3C 109.5 . . ?
Co06 N1 H1A 109.5 . . ?
Co06 N1 H1B 109.5 . . ?
Co06 N1 H1C 109.5 . . ?
H1A N1 H1B 109.5 . . ?
H1A N1 H1C 109.5 . . ?
H1B N1 H1C 109.5 . . ?
H6WA O6W H6WB 104.5 . . ?
Co05 N5 H5A 109.5 . . ?
Co05 N5 H5B 109.5 . . ?
Co05 N5 H5C 109.5 . . ?
H5A N5 H5B 109.5 . . ?
H5A N5 H5C 109.5 . . ?
H5B N5 H5C 109.5 . . ?
Co05 N8 H8A 109.5 . . ?
Co05 N8 H8B 109.5 . . ?
Co05 N8 H8C 109.5 . . ?
H8A N8 H8B 109.5 . . ?
H8A N8 H8C 109.5 . . ?
H8B N8 H8C 109.5 . . ?
Co06 N2 H2A 109.5 . . ?
Co06 N2 H2B 109.5 . . ?
Co06 N2 H2C 109.5 . . ?
H2A N2 H2B 109.5 . . ?
H2A N2 H2C 109.5 . . ?
H2B N2 H2C 109.5 . . ?
Co05 N7 H7A 109.5 . . ?
Co05 N7 H7B 109.5 . . ?
Co05 N7 H7C 109.5 . . ?
H7A N7 H7B 109.5 . . ?
H7A N7 H7C 109.5 . . ?
H7B N7 H7C 109.5 . . ?
Co05 N6 H6A 109.5 . . ?
Co05 N6 H6B 109.5 . . ?
Co05 N6 H6C 109.5 . . ?
H6A N6 H6B 109.5 . . ?
H6A N6 H6C 109.5 . . ?
H6B N6 H6C 109.5 . . ?
H4WA O4W H4WB 104.5 . . ?
H2WA O2W H2WB 104.5 . . ?
O14 C1 C2 113.9(5) . . ?
O16 C1 O14 125.6(6) . . ?
O16 C1 C2 120.5(5) . . ?
O15 C2 C1 114.2(5) . . ?
O17 C2 O15 125.2(6) . . ?
O17 C2 C1 120.6(5) . . ?
O19 C4 C3 114.2(6) . . ?
O21 C4 O19 123.5(7) . . ?
O21 C4 C3 122.3(6) . . ?
O18 C3 C4 114.7(5) . . ?
O20 C3 O18 124.5(7) . . ?
O20 C3 C4 120.7(6) . . ?
H5WA O5W H5WB 104.5 . . ?
H3WA O3W H3WB 104.5 . . ?

loop_
_geom_bond_atom_site_label_1
_geom_bond_atom_site_label_2
_geom_bond_distance
_geom_bond_site_symmetry_2
_geom_bond_publ_flag
Mo2 Mo3 3.2031(6) . ?
Mo2 Mo1 3.2115(6) . ?
Mo2 O7 1.969(4) . ?
Mo2 O10 2.139(4) . ?
Mo2 O10 2.361(4) 2_676 ?
Mo2 O4 1.958(4) . ?
Mo2 O6 1.743(4) . ?
Mo2 O5 1.681(4) . ?
Mo3 O7 1.992(4) . ?
Mo3 O10 2.316(4) . ?
Mo3 O11 1.889(4) . ?
Mo3 O4 2.342(4) 2_676 ?
Mo3 O9 1.721(4) . ?
Mo3 O8 1.714(4) . ?
Mo1 O7 2.335(4) 2_676 ?
Mo1 O10 2.337(4) . ?
Mo1 O4 1.984(4) . ?
Mo1 O3 1.913(4) . ?
Mo1 O2 1.702(5) . ?
Mo1 O1 1.700(5) . ?
Mo4 O10 2.439(4) . ?
Mo4 O11 1.939(4) . ?
Mo4 O3 1.926(5) . ?
Mo4 O6 2.281(4) 2_676 ?
Mo4 O13 1.699(5) . ?
Mo4 O12 1.704(5) . ?
Co05 O19 1.903(5) . ?
Co05 O18 1.909(4) . ?
Co05 N5 1.956(6) . ?
Co05 N8 1.932(5) . ?
Co05 N7 1.947(6) . ?
Co05 N6 1.941(6) . ?
Co06 O15 1.915(4) . ?
Co06 O14 1.912(4) . ?
Co06 N4 1.958(5) . ?
Co06 N3 1.948(6) . ?
Co06 N1 1.956(5) . ?
Co06 N2 1.943(5) . ?
O15 C2 1.290(7) . ?
O14 C1 1.287(7) . ?
O19 C4 1.289(7) . ?
O16 C1 1.229(8) . ?
O17 C2 1.232(7) . ?
O18 C3 1.282(8) . ?
O1W H1WA 0.8700 . ?
O1W H1WB 0.8701 . ?
O21 C4 1.242(8) . ?
N4 H4A 0.9100 . ?
N4 H4B 0.9100 . ?
N4 H4C 0.9100 . ?
N3 H3A 0.9100 . ?
N3 H3B 0.9100 . ?
N3 H3C 0.9100 . ?
N1 H1A 0.9100 . ?
N1 H1B 0.9100 . ?
N1 H1C 0.9100 . ?
O20 C3 1.242(8) . ?
O6W H6WA 0.8705 . ?
O6W H6WB 0.8702 . ?
N5 H5A 0.9100 . ?
N5 H5B 0.9100 . ?
N5 H5C 0.9100 . ?
N8 H8A 0.9100 . ?
N8 H8B 0.9100 . ?
N8 H8C 0.9100 . ?
N2 H2A 0.9100 . ?
N2 H2B 0.9100 . ?
N2 H2C 0.9100 . ?
N7 H7A 0.9100 . ?
N7 H7B 0.9100 . ?
N7 H7C 0.9100 . ?
N6 H6A 0.9100 . ?
N6 H6B 0.9100 . ?
N6 H6C 0.9100 . ?
O4W H4WA 0.8701 . ?
O4W H4WB 0.8704 . ?
O2W H2WA 0.8698 . ?
O2W H2WB 0.8700 . ?
C1 C2 1.551(8) . ?
C4 C3 1.519(11) . ?
O5W H5WA 0.8699 . ?
O5W H5WB 0.8698 . ?
O3W H3WA 0.8697 . ?
O3W H3WB 0.8701 . ?

loop_
_geom_torsion_atom_site_label_1
_geom_torsion_atom_site_label_2
_geom_torsion_atom_site_label_3
_geom_torsion_atom_site_label_4
_geom_torsion
_geom_torsion_site_symmetry_1
_geom_torsion_site_symmetry_2
_geom_torsion_site_symmetry_3
_geom_torsion_site_symmetry_4
_geom_torsion_publ_flag
Mo2 Mo3 O11 Mo4 21.7(3) . . . . ?
Mo3 Mo2 O6 Mo4 -75.7(3) . . . 2_676 ?
Mo1 Mo2 O6 Mo4 75.0(3) . . . 2_676 ?
Co05 O19 C4 O21 -177.8(5) . . . . ?
Co05 O19 C4 C3 3.3(6) . . . . ?
Co05 O18 C3 O20 173.1(5) . . . . ?
Co05 O18 C3 C4 -8.0(6) . . . . ?
Co06 O15 C2 O17 171.8(5) . . . . ?
Co06 O15 C2 C1 -6.4(6) . . . . ?
Co06 O14 C1 O16 178.2(6) . . . . ?
Co06 O14 C1 C2 0.3(6) . . . . ?
O7 Mo2 O6 Mo4 -77.0(3) . . . 2_676 ?
O7 Mo3 O11 Mo4 54.6(4) . . . . ?
O10 Mo2 O6 Mo4 -1.4(6) . . . 2_676 ?
O10 Mo2 O6 Mo4 -0.2(2) 2_676 . . 2_676 ?
O10 Mo3 O11 Mo4 22.5(2) . . . . ?
O4 Mo2 O6 Mo4 76.4(2) . . . 2_676 ?
O4 Mo3 O11 Mo4 95.5(2) 2_676 . . . ?
O14 C1 C2 O15 4.2(8) . . . . ?
O14 C1 C2 O17 -174.1(6) . . . . ?
O19 C4 C3 O18 3.3(8) . . . . ?
O19 C4 C3 O20 -177.8(6) . . . . ?
O5 Mo2 O6 Mo4 -179.2(2) . . . 2_676 ?
O16 C1 C2 O15 -173.9(6) . . . . ?
O16 C1 C2 O17 7.8(10) . . . . ?
O9 Mo3 O11 Mo4 -177.7(2) . . . . ?
O8 Mo3 O11 Mo4 -69.4(3) . . . . ?
O21 C4 C3 O18 -175.7(6) . . . . ?
O21 C4 C3 O20 3.2(9) . . . . ?

loop_
_exptl_oxdiff_crystal_face_indexfrac_h
_exptl_oxdiff_crystal_face_indexfrac_k
_exptl_oxdiff_crystal_face_indexfrac_l
_exptl_oxdiff_crystal_face_x
_exptl_oxdiff_crystal_face_y
_exptl_oxdiff_crystal_face_z
-0.0001 -0.9995 2.0001 0.0707 0.0981 0.2149
0.0001 0.9995 -2.0001 -0.0707 -0.0981 -0.2149
-1.9994 -0.0007 1.0011 0.2005 0.2730 -0.1535
4.2968 -4.3023 -6.4265 -0.9827 -0.1843 0.0203
0.0845 -8.6233 -0.2510 -0.5588 0.8079 0.1871
-0.0845 8.6233 0.2510 0.5588 -0.8079 -0.1871
